data_7250594
loop_
_publ_author_name
'Chen, Jing'
'Chen, Xi'
'Song, Jinsong'
'Zhang, Hongliu'
'Yang, Hongjiang'
'Feng, Jinhui'
'Wu, Qiaqing'
'Zhu, Dunming'

_publ_section_title
;
 Enzymatic synthesis of four stereoisomers of
 3-substituted-4-hydroxypiperidines by carbonyl reductase-catalyzed
 reduction
;
_journal_issue 26
_journal_name_full 'RSC Advances'
_journal_page_first 21133
_journal_page_last 21141
_journal_paper_doi 10.1039/D5RA02485D
_journal_volume 15
_journal_year 2025
_chemical_formula_moiety 'C16 H22 N O3'
_chemical_formula_sum 'C16 H22 N O3'
_chemical_formula_weight 276.34
_chemical_name_systematic 1
_space_group_crystal_system orthorhombic
_space_group_IT_number 19
_space_group_name_Hall 'P 2ac 2ab'
_space_group_name_H-M_alt 'P 21 21 21'
_atom_sites_solution_hydrogens geom
_atom_sites_solution_primary dual
_audit_block_doi 10.5517/ccdc.csd.cc2mbsxp
_audit_creation_date 2024-01-26
_audit_creation_method
;
Olex2 1.3-ac4
(compiled 2020.11.27 svn.r5f609507 for Rigaku Oxford Diffraction, GUI svn.r6214)
;
_audit_update_record
;
2025-02-13 deposited with the CCDC.	2025-06-25 downloaded from the CCDC.
;
_cell_angle_alpha 90
_cell_angle_beta 90
_cell_angle_gamma 90
_cell_formula_units_Z 4
_cell_length_a 6.2527(6)
_cell_length_b 13.3719(10)
_cell_length_c 18.7005(15)
_cell_measurement_reflns_used 6915
_cell_measurement_temperature 100.00(10)
_cell_measurement_theta_max 68.9890
_cell_measurement_theta_min 3.9480
_cell_volume 1563.6(2)
_computing_cell_refinement 'CrysAlisPro 1.171.41.122a (Rigaku OD, 2021)'
_computing_data_collection 'CrysAlisPro 1.171.41.122a (Rigaku OD, 2021)'
_computing_data_reduction 'CrysAlisPro 1.171.41.122a (Rigaku OD, 2021)'
_computing_molecular_graphics 'Olex2 1.3-ac4 (Dolomanov et al., 2009)'
_computing_publication_material 'Olex2 1.3-ac4 (Dolomanov et al., 2009)'
_computing_structure_refinement 'SHELXL 2018/3 (Sheldrick, 2015)'
_computing_structure_solution 'SHELXT  (Sheldrick, 2015)'
_diffrn_ambient_environment N~2~
_diffrn_ambient_temperature 100.00(10)
_diffrn_detector 'Hybrid Pixel Array Detector'
_diffrn_detector_area_resol_mean 10.0000
_diffrn_detector_type 'HyPix-Arc 150'
_diffrn_measured_fraction_theta_full 0.995
_diffrn_measured_fraction_theta_max 0.940
_diffrn_measurement_details
;
List of Runs (angles in degrees, time in seconds):

  # Type    Start    End  Width  t~exp~   \w     \q     \k     \f   Frames
#--------------------------------------------------------------------------
  1  \w     85.00 131.00   0.50    0.50    --   78.20  30.00 150.00   92
  2  \w     92.00 138.00   0.50    0.50    --   85.54  30.00-120.00   92
  3  \w     73.00 118.00   0.50    0.50    --   65.83  30.00-150.00   90
  4  \w    -96.00 -33.00   0.50    0.50    --  -82.00 111.00-150.00  126
  5  \w    -98.00 -20.00   0.50    0.50    --  -69.06 125.00-120.00  156
  6  \w    -97.00 -28.00   0.50    0.50    --  -77.27 111.00   0.00  138
  7  \w    -67.00 -13.00   0.50    0.50    --  -57.83  97.00  98.00  108
  8  \w    -87.00 -33.00   0.50    0.50    --  -77.27  97.00  98.00  108
  9  \w    -91.00 -37.00   0.50    0.50    --  -82.00  97.00  98.00  108
 10  \w    -97.00 -55.00   0.50    0.50    --  -77.27 111.00 150.00   84
 11  \w    -78.00 -25.00   0.50    0.50    --  -69.06  97.00  98.00  106
 12  \w   -110.00 -65.00   0.50    0.50    --  -57.83 -30.00 -30.00   90
 13  \w   -130.00 -85.00   0.50    0.50    --  -77.27 -30.00 -30.00   90
 14  \w   -134.00 -89.00   0.50    0.50    --  -82.00 -30.00   0.00   90
 15  \w   -134.00 -89.00   0.50    0.50    --  -82.00 -30.00 -90.00   90
 16  \w   -130.00 -85.00   0.50    0.50    --  -77.27 -30.00  30.00   90
 17  \w   -130.00 -85.00   0.50    0.50    --  -77.27 -30.00  60.00   90
 18  \w   -130.00 -85.00   0.50    0.50    --  -77.27 -30.00 120.00   90
 19  \w   -110.00 -65.00   0.50    0.50    --  -57.83 -30.00 150.00   90
 20  \w   -110.00 -65.00   0.50    0.50    --  -57.83 -30.00  60.00   90
 21  \w   -130.00 -85.00   0.50    0.50    --  -77.27 -30.00 -60.00   90
 22  \w   -130.00 -85.00   0.50    0.50    --  -77.27 -30.00-120.00   90
 23  \w     22.00  74.00   0.50    0.50    --   65.83 -95.00-180.00  104
 24  \w     11.00  63.00   0.50    0.50    --   54.56 -95.00-120.00  104
 25  \w     10.00  65.00   0.50    0.50    --   54.56 -97.00  -9.00  110
 26  \w     22.00  76.00   0.50    0.50    --   65.83 -97.00  -9.00  108
 27  \w     34.00  89.00   0.50    0.50    --   78.20 -97.00  -9.00  110
 28  \w     41.00  93.00   0.50    0.50    --   85.54 -97.00  -9.00  104
 29  \w     11.00  63.00   0.50    0.50    --   54.56 -95.00  90.00  104
;
_diffrn_measurement_device 'four-circle diffractometer'
_diffrn_measurement_device_type 'ROD, Synergy Custom system, HyPix-Arc 150'
_diffrn_measurement_method '\w scans'
_diffrn_orient_matrix_type 'CrysAlisPro convention (1999,Acta A55,543-557)'
_diffrn_orient_matrix_UB_11 0.1643441000
_diffrn_orient_matrix_UB_12 0.0766221000
_diffrn_orient_matrix_UB_13 0.0277174000
_diffrn_orient_matrix_UB_21 0.1634579000
_diffrn_orient_matrix_UB_22 -0.0372298000
_diffrn_orient_matrix_UB_23 -0.0555158000
_diffrn_orient_matrix_UB_31 -0.0841462000
_diffrn_orient_matrix_UB_32 0.0774751000
_diffrn_orient_matrix_UB_33 -0.0541458000
_diffrn_radiation_monochromator mirror
_diffrn_radiation_probe x-ray
_diffrn_radiation_type 'Cu K\a'
_diffrn_radiation_wavelength 1.54184
_diffrn_reflns_av_R_equivalents 0.0967
_diffrn_reflns_av_unetI/netI 0.0450
_diffrn_reflns_Laue_measured_fraction_full 0.995
_diffrn_reflns_Laue_measured_fraction_max 0.940
_diffrn_reflns_limit_h_max 7
_diffrn_reflns_limit_h_min -7
_diffrn_reflns_limit_k_max 16
_diffrn_reflns_limit_k_min -15
_diffrn_reflns_limit_l_max 22
_diffrn_reflns_limit_l_min -23
_diffrn_reflns_number 17485
_diffrn_reflns_point_group_measured_fraction_full 0.986
_diffrn_reflns_point_group_measured_fraction_max 0.922
_diffrn_reflns_theta_full 67.684
_diffrn_reflns_theta_max 73.339
_diffrn_reflns_theta_min 5.774
_diffrn_source 'Rotating-anode X-ray tube'
_diffrn_source_type 'Rigaku (Cu) X-ray Source'
_exptl_absorpt_coefficient_mu 0.649
_exptl_absorpt_correction_T_max 1.00000
_exptl_absorpt_correction_T_min 0.60243
_exptl_absorpt_correction_type multi-scan
_exptl_absorpt_process_details
;
CrysAlisPro 1.171.41.122a (Rigaku Oxford Diffraction, 2021)
Empirical absorption correction using spherical harmonics,
implemented in SCALE3 ABSPACK scaling algorithm.
;
_exptl_crystal_colour 'clear light colourless'
_exptl_crystal_colour_lustre clear
_exptl_crystal_colour_modifier light
_exptl_crystal_colour_primary colourless
_exptl_crystal_density_diffrn 1.174
_exptl_crystal_description block
_exptl_crystal_F_000 596
_exptl_crystal_size_max 0.1
_exptl_crystal_size_mid 0.1
_exptl_crystal_size_min 0.1
_refine_diff_density_max 0.256
_refine_diff_density_min -0.189
_refine_diff_density_rms 0.043
_refine_ls_abs_structure_details
;
 Flack x determined using 808 quotients [(I+)-(I-)]/[(I+)+(I-)]
 (Parsons, Flack and Wagner, Acta Cryst. B69 (2013) 249-259).
;
_refine_ls_abs_structure_Flack 0.02(19)
_refine_ls_extinction_coef 0.0086(15)
_refine_ls_extinction_expression Fc^*^=kFc[1+0.001xFc^2^\l^3^/sin(2\q)]^-1/4^
_refine_ls_extinction_method 'SHELXL-2018/3 (Sheldrick 2018)'
_refine_ls_goodness_of_fit_ref 1.021
_refine_ls_hydrogen_treatment constr
_refine_ls_matrix_type full
_refine_ls_number_parameters 185
_refine_ls_number_reflns 2905
_refine_ls_number_restraints 0
_refine_ls_restrained_S_all 1.021
_refine_ls_R_factor_all 0.0615
_refine_ls_R_factor_gt 0.0481
_refine_ls_shift/su_max 0.000
_refine_ls_shift/su_mean 0.000
_refine_ls_structure_factor_coef Fsqd
_refine_ls_weighting_details 'w=1/[\s^2^(Fo^2^)+(0.0870P)^2^] where P=(Fo^2^+2Fc^2^)/3'
_refine_ls_weighting_scheme calc
_refine_ls_wR_factor_gt 0.1263
_refine_ls_wR_factor_ref 0.1359
_reflns_Friedel_coverage 0.682
_reflns_Friedel_fraction_full 0.974
_reflns_Friedel_fraction_max 0.897
_reflns_number_gt 2280
_reflns_number_total 2905
_reflns_threshold_expression 'I > 2\s(I)'
_cod_data_source_file d5ra02485d2.cif
_cod_data_source_block exp_604_auto
_cod_database_code 7250594
_shelx_shelxl_version_number 2018/3
_shelx_space_group_comment
;
The symmetry employed for this shelxl refinement is uniquely defined
by the following loop, which should always be used as a source of
symmetry information in preference to the above space-group names.
They are only intended as comments.
;
_shelx_estimated_absorpt_t_max 0.938
_shelx_estimated_absorpt_t_min 0.938
_reflns_odcompleteness_completeness 100.00
_reflns_odcompleteness_iscentric 1
_reflns_odcompleteness_theta 66.97
_olex2_refinement_description
;
1. Fixed Uiso
 At 1.2 times of:
  All C(H) groups, All C(H,H) groups
 At 1.5 times of:
  All C(H,H,H) groups
2.a Ternary CH refined with riding coordinates:
 C3(H3), C2(H2)
2.b Secondary CH2 refined with riding coordinates:
 C4(H4A,H4B), C1(H1A,H1B), C5(H5A,H5B)
2.c Aromatic/amide H refined with riding coordinates:
 C12(H12), C8(H8), C11(H11), C10(H10), C9(H9)
2.d Idealised Me refined as rotating group:
 C16(H16A,H16B,H16C), C18(H18A,H18B,H18C), C17(H17A,H17B,H17C)
;
_olex2_submission_original_sample_id chenjing20240126
_olex2_submission_special_instructions 'No special instructions were received'
_oxdiff_exptl_absorpt_empirical_details
;
Empirical correction (ABSPACK) includes:
- Absorption correction using spherical harmonics
- Frame scaling
;
_oxdiff_exptl_absorpt_empirical_full_max 3.069
_oxdiff_exptl_absorpt_empirical_full_min 0.281

loop_
_space_group_symop_operation_xyz
'x, y, z'
'-x+1/2, -y, z+1/2'
'-x, y+1/2, -z+1/2'
'x+1/2, -y+1/2, -z'

loop_
_atom_site_label
_atom_site_type_symbol
_atom_site_fract_x
_atom_site_fract_y
_atom_site_fract_z
_atom_site_U_iso_or_equiv
_atom_site_adp_type
_atom_site_occupancy
_atom_site_site_symmetry_order
_atom_site_calc_flag
_atom_site_refinement_flags_posn
_atom_site_refinement_flags_adp
_atom_site_refinement_flags_occupancy
_atom_site_disorder_assembly
_atom_site_disorder_group
O14 O 0.0209(4) 0.63912(14) 0.39139(11) 0.0613(6) Uani 1 1 d . . . . .
O20 O 0.7462(4) 0.89115(14) 0.27235(11) 0.0648(6) Uani 1 1 d . . . . .
O19 O 0.2271(4) 0.51938(14) 0.33990(11) 0.0681(6) Uani 1 1 d . . . . .
N6 N 0.2619(4) 0.68264(16) 0.30915(13) 0.0607(7) Uani 1 1 d . . . . .
C7 C 0.7451(5) 0.69733(18) 0.18816(14) 0.0501(6) Uani 1 1 d . . . . .
C13 C 0.1736(5) 0.6074(2) 0.34632(16) 0.0557(7) Uani 1 1 d . . . . .
C3 C 0.5551(5) 0.83464(18) 0.26112(16) 0.0517(7) Uani 1 1 d . . . . .
H3 H 0.483039 0.858984 0.216656 0.062 Uiso 1 1 calc R U . . .
C2 C 0.6095(5) 0.72430(18) 0.25237(14) 0.0486(7) Uani 1 1 d . . . . .
H2 H 0.689573 0.702996 0.296077 0.058 Uiso 1 1 calc R U . . .
C4 C 0.4068(5) 0.84968(19) 0.32388(16) 0.0598(8) Uani 1 1 d . . . . .
H4A H 0.369076 0.921411 0.327445 0.072 Uiso 1 1 calc R U . . .
H4B H 0.482062 0.830568 0.368410 0.072 Uiso 1 1 calc R U . . .
C12 C 0.8641(5) 0.60990(19) 0.18948(16) 0.0549(7) Uani 1 1 d . . . . .
H12 H 0.862948 0.569921 0.231474 0.066 Uiso 1 1 calc R U . . .
C8 C 0.7504(7) 0.7544(2) 0.12576(17) 0.0721(9) Uani 1 1 d . . . . .
H8 H 0.670341 0.814672 0.123033 0.087 Uiso 1 1 calc R U . . .
C15 C -0.0908(5) 0.5690(2) 0.43948(16) 0.0613(8) Uani 1 1 d . . . . .
C11 C 0.9852(6) 0.5790(2) 0.13109(16) 0.0631(8) Uani 1 1 d . . . . .
H11 H 1.065499 0.518736 0.133273 0.076 Uiso 1 1 calc R U . . .
C1 C 0.4033(5) 0.6622(2) 0.24899(17) 0.0608(8) Uani 1 1 d . . . . .
H1A H 0.327232 0.677281 0.203835 0.073 Uiso 1 1 calc R U . . .
H1B H 0.440577 0.590236 0.248745 0.073 Uiso 1 1 calc R U . . .
C5 C 0.2030(5) 0.7884(2) 0.31724(19) 0.0651(8) Uani 1 1 d . . . . .
H5A H 0.113521 0.797331 0.360450 0.078 Uiso 1 1 calc R U . . .
H5B H 0.119768 0.810856 0.275165 0.078 Uiso 1 1 calc R U . . .
C10 C 0.9873(6) 0.6369(2) 0.06995(17) 0.0679(8) Uani 1 1 d . . . . .
H10 H 1.068479 0.616443 0.029568 0.082 Uiso 1 1 calc R U . . .
C16 C -0.2085(7) 0.4896(3) 0.3963(2) 0.0805(10) Uani 1 1 d . . . . .
H16A H -0.294051 0.522022 0.358978 0.121 Uiso 1 1 calc R U . . .
H16B H -0.302676 0.451361 0.427986 0.121 Uiso 1 1 calc R U . . .
H16C H -0.104428 0.444468 0.374086 0.121 Uiso 1 1 calc R U . . .
C9 C 0.8716(8) 0.7239(3) 0.06777(18) 0.0823(11) Uani 1 1 d . . . . .
H9 H 0.874695 0.763929 0.025811 0.099 Uiso 1 1 calc R U . . .
C18 C -0.2486(7) 0.6375(3) 0.47673(19) 0.0804(10) Uani 1 1 d . . . . .
H18A H -0.171090 0.692375 0.499896 0.121 Uiso 1 1 calc R U . . .
H18B H -0.328033 0.599588 0.512848 0.121 Uiso 1 1 calc R U . . .
H18C H -0.348783 0.664968 0.441506 0.121 Uiso 1 1 calc R U . . .
C17 C 0.0671(7) 0.5244(3) 0.4917(2) 0.0844(11) Uani 1 1 d . . . . .
H17A H 0.164256 0.479323 0.466171 0.127 Uiso 1 1 calc R U . . .
H17B H -0.010296 0.486925 0.528521 0.127 Uiso 1 1 calc R U . . .
H17C H 0.149781 0.578137 0.514208 0.127 Uiso 1 1 calc R U . . .

loop_
_atom_site_aniso_label
_atom_site_aniso_U_11
_atom_site_aniso_U_22
_atom_site_aniso_U_33
_atom_site_aniso_U_23
_atom_site_aniso_U_13
_atom_site_aniso_U_12
O14 0.0556(13) 0.0594(10) 0.0688(12) 0.0015(9) 0.0151(11) 0.0058(10)
O20 0.0589(13) 0.0527(9) 0.0829(14) 0.0010(9) -0.0109(13) -0.0076(10)
O19 0.0730(14) 0.0514(10) 0.0801(14) -0.0048(9) 0.0165(13) 0.0023(10)
N6 0.0539(14) 0.0516(11) 0.0767(15) -0.0088(11) 0.0153(14) -0.0039(11)
C7 0.0442(14) 0.0468(12) 0.0594(15) -0.0004(11) -0.0005(14) -0.0006(12)
C13 0.0484(16) 0.0562(13) 0.0625(16) -0.0064(13) 0.0023(14) -0.0007(13)
C3 0.0475(16) 0.0471(11) 0.0604(15) 0.0049(11) -0.0050(13) 0.0006(12)
C2 0.0451(15) 0.0463(11) 0.0544(15) 0.0033(11) -0.0025(13) -0.0009(11)
C4 0.0635(19) 0.0460(12) 0.0698(19) -0.0030(12) 0.0029(16) 0.0048(13)
C12 0.0540(17) 0.0494(12) 0.0613(16) -0.0022(12) -0.0006(15) 0.0010(13)
C8 0.085(2) 0.0647(16) 0.0667(18) 0.0105(14) 0.0106(19) 0.0153(19)
C15 0.0560(19) 0.0689(16) 0.0591(16) 0.0110(14) 0.0061(15) 0.0069(16)
C11 0.0573(19) 0.0577(14) 0.0743(18) -0.0095(14) 0.0016(17) 0.0048(14)
C1 0.0541(18) 0.0579(14) 0.0704(18) -0.0126(13) 0.0110(16) -0.0100(14)
C5 0.0561(19) 0.0547(14) 0.084(2) 0.0005(14) 0.0088(17) 0.0079(14)
C10 0.066(2) 0.0712(17) 0.0662(18) -0.0086(15) 0.0131(17) -0.0016(18)
C16 0.073(2) 0.088(2) 0.081(2) 0.0071(18) 0.008(2) -0.015(2)
C9 0.103(3) 0.0773(19) 0.0670(19) 0.0100(16) 0.019(2) 0.018(2)
C18 0.071(2) 0.096(2) 0.074(2) 0.0056(18) 0.021(2) 0.016(2)
C17 0.083(3) 0.100(3) 0.071(2) 0.0097(18) -0.008(2) 0.024(2)

loop_
_atom_type_symbol
_atom_type_description
_atom_type_scat_dispersion_real
_atom_type_scat_dispersion_imag
_atom_type_scat_source
C C 0.0181 0.0091 'International Tables Vol C Tables 4.2.6.8 and 6.1.1.4'
H H 0.0000 0.0000 'International Tables Vol C Tables 4.2.6.8 and 6.1.1.4'
N N 0.0311 0.0180 'International Tables Vol C Tables 4.2.6.8 and 6.1.1.4'
O O 0.0492 0.0322 'International Tables Vol C Tables 4.2.6.8 and 6.1.1.4'

loop_
_geom_angle_atom_site_label_1
_geom_angle_atom_site_label_2
_geom_angle_atom_site_label_3
_geom_angle
_geom_angle_site_symmetry_1
_geom_angle_site_symmetry_3
_geom_angle_publ_flag
C13 O14 C15 121.2(2) . . ?
C13 N6 C1 120.6(2) . . ?
C13 N6 C5 124.4(3) . . ?
C1 N6 C5 114.4(2) . . ?
C12 C7 C2 119.2(2) . . ?
C12 C7 C8 117.6(3) . . ?
C8 C7 C2 123.1(3) . . ?
O19 C13 O14 123.9(3) . . ?
O19 C13 N6 123.7(3) . . ?
N6 C13 O14 112.4(2) . . ?
O20 C3 C2 109.9(2) . . ?
O20 C3 C4 109.2(2) . . ?
C4 C3 C2 110.5(2) . . ?
C7 C2 C3 116.2(2) . . ?
C7 C2 C1 108.0(2) . . ?
C3 C2 C1 109.9(2) . . ?
C3 C4 C5 112.3(2) . . ?
C7 C12 C11 121.9(3) . . ?
C9 C8 C7 120.5(3) . . ?
O14 C15 C16 110.4(2) . . ?
O14 C15 C18 101.8(2) . . ?
O14 C15 C17 109.6(3) . . ?
C18 C15 C16 110.5(3) . . ?
C17 C15 C16 112.5(3) . . ?
C17 C15 C18 111.5(3) . . ?
C10 C11 C12 119.2(3) . . ?
N6 C1 C2 112.1(2) . . ?
N6 C5 C4 108.5(3) . . ?
C9 C10 C11 119.7(3) . . ?
C10 C9 C8 121.0(3) . . ?

loop_
_geom_bond_atom_site_label_1
_geom_bond_atom_site_label_2
_geom_bond_distance
_geom_bond_site_symmetry_2
_geom_bond_publ_flag
O14 C13 1.342(4) . ?
O14 C15 1.475(4) . ?
O20 C3 1.429(4) . ?
O19 C13 1.229(3) . ?
N6 C13 1.342(4) . ?
N6 C1 1.457(4) . ?
N6 C5 1.469(4) . ?
C7 C2 1.514(4) . ?
C7 C12 1.386(4) . ?
C7 C8 1.395(4) . ?
C3 C2 1.523(3) . ?
C3 C4 1.509(4) . ?
C2 C1 1.535(4) . ?
C4 C5 1.520(5) . ?
C12 C11 1.392(4) . ?
C8 C9 1.384(5) . ?
C15 C16 1.523(5) . ?
C15 C18 1.516(5) . ?
C15 C17 1.511(5) . ?
C11 C10 1.381(5) . ?
C10 C9 1.371(5) . ?
